data_4124367
loop_
_publ_author_name
'Pan, Fu-Xing'
'Li, Lei-Jiao'
'Wang, Ying-Jin'
'Guo, Jin-Chang'
'Zhai, Hua-Jin'
'Xu, Li'
'Sun, Zhong-Ming'

_publ_section_title
;
 An All-Metal Aromatic Sandwich Complex [Sb3Au3Sb3](3.).
;
_journal_issue 34
_journal_name_full 'Journal of the American Chemical Society'
_journal_page_first 10954
_journal_page_last 10957
_journal_paper_doi 10.1021/jacs.5b07730
_journal_volume 137
_journal_year 2015
_chemical_formula_sum 'C146 H230 Au6 K6 N14 O36 P Sb12'
_chemical_formula_weight 5665.81
_chemical_name_systematic
; 
 ? 
;
_space_group_IT_number 2
_symmetry_cell_setting triclinic
_symmetry_space_group_name_Hall '-P 1'
_symmetry_space_group_name_H-M 'P -1'
_atom_sites_solution_hydrogens geom
_atom_sites_solution_primary direct
_atom_sites_solution_secondary difmap
_audit_creation_method SHELXL-97
_cell_angle_alpha 75.9480(10)
_cell_angle_beta 88.4670(10)
_cell_angle_gamma 71.4460(10)
_cell_formula_units_Z 1
_cell_length_a 12.4800(6)
_cell_length_b 18.0646(9)
_cell_length_c 22.6985(11)
_cell_measurement_temperature 123(2)
_cell_volume 4699.0(4)
_computing_cell_refinement 'Bruker SAINT'
_computing_data_collection 'Bruker APEX2'
_computing_data_reduction 'Bruker SAINT'
_computing_molecular_graphics 'Bruker SHELXTL'
_computing_publication_material 'Bruker SHELXTL'
_computing_structure_refinement 'SHELXL-97 (Sheldrick, 1997)'
_computing_structure_solution 'SHELXS-97 (Sheldrick, 1990)'
_diffrn_ambient_temperature 123(2)
_diffrn_measured_fraction_theta_full 0.991
_diffrn_measured_fraction_theta_max 0.991
_diffrn_measurement_device_type 'CCD area detector'
_diffrn_measurement_method 'phi and omega scans'
_diffrn_radiation_monochromator graphite
_diffrn_radiation_source 'fine-focus sealed tube'
_diffrn_radiation_type MoK\a
_diffrn_radiation_wavelength 0.71073
_diffrn_reflns_av_R_equivalents 0.0297
_diffrn_reflns_av_sigmaI/netI 0.0559
_diffrn_reflns_limit_h_max 15
_diffrn_reflns_limit_h_min -15
_diffrn_reflns_limit_k_max 20
_diffrn_reflns_limit_k_min -22
_diffrn_reflns_limit_l_max 15
_diffrn_reflns_limit_l_min -28
_diffrn_reflns_number 29713
_diffrn_reflns_theta_full 26.12
_diffrn_reflns_theta_max 26.12
_diffrn_reflns_theta_min 0.93
_exptl_absorpt_coefficient_mu 6.563
_exptl_absorpt_correction_T_max 0.519
_exptl_absorpt_correction_T_min 0.273
_exptl_absorpt_correction_type multi-scan
_exptl_absorpt_process_details
'SADABS-2008/1 - Bruker AXS was used for absorption correction. wR2(int) was 0.0672 before and 0.0527 after correction. The Ratio of minimum to maximum transmission is 0.8148. The  Lambda/2 correction factor is 0.0015.'
_exptl_crystal_colour 'dark red'
_exptl_crystal_density_diffrn 2.002
_exptl_crystal_density_method 'not measured'
_exptl_crystal_description brick
_exptl_crystal_F_000 2707
_exptl_crystal_size_max 0.25
_exptl_crystal_size_mid 0.17
_exptl_crystal_size_min 0.10
_refine_diff_density_max 2.451
_refine_diff_density_min -2.659
_refine_diff_density_rms 0.248
_refine_ls_extinction_method none
_refine_ls_goodness_of_fit_ref 1.037
_refine_ls_hydrogen_treatment mixed
_refine_ls_matrix_type full
_refine_ls_number_parameters 938
_refine_ls_number_reflns 18563
_refine_ls_number_restraints 125
_refine_ls_restrained_S_all 1.042
_refine_ls_R_factor_all 0.0955
_refine_ls_R_factor_gt 0.0565
_refine_ls_shift/su_max 0.159
_refine_ls_shift/su_mean 0.003
_refine_ls_structure_factor_coef Fsqd
_refine_ls_weighting_details 'calc w=1/[\s^2^(Fo^2^)+(0.0941P)^2^+33.9281P] where P=(Fo^2^+2Fc^2^)/3'
_refine_ls_weighting_scheme calc
_refine_ls_wR_factor_gt 0.1601
_refine_ls_wR_factor_ref 0.1921
_reflns_number_gt 11714
_reflns_number_total 18563
_reflns_threshold_expression >2sigma(I)
_cod_data_source_file ja5b07730_si_001.cif
_cod_data_source_block 1
_cod_depositor_comments
;
The following automatic conversions were performed:

'_symmetry_cell_setting' value 'Triclinic' changed to 'triclinic'
according to
/usr/data/users/saulius/crontab/automatic-downloads/current/ACS/lib/dictionaries/cif_core.dic
dictionary named 'cif_core.dic' version 2.4.2 from 2011-04-26.

Automatic conversion script
Id: cif_fix_values 3271 2015-04-21 07:52:19Z andrius 
;
_cod_original_sg_symbol_H-M P-1
_cod_database_code 4124367

loop_
_symmetry_equiv_pos_as_xyz
'x, y, z'
'-x, -y, -z'

loop_
_atom_site_label
_atom_site_type_symbol
_atom_site_fract_x
_atom_site_fract_y
_atom_site_fract_z
_atom_site_U_iso_or_equiv
_atom_site_adp_type
_atom_site_occupancy
_atom_site_symmetry_multiplicity
_atom_site_calc_flag
_atom_site_refinement_flags
Au1 Au 0.84129(4) 0.88821(3) 0.224179(17) 0.03392(13) Uani 1 1 d .
Au2 Au 0.95479(4) 0.81968(3) 0.346260(18) 0.03702(13) Uani 1 1 d .
Au3 Au 0.73401(4) 0.80473(3) 0.32471(2) 0.04111(14) Uani 1 1 d .
Sb1 Sb 0.74012(7) 1.02530(5) 0.25119(3) 0.03861(19) Uani 1 1 d .
Sb2 Sb 0.85615(7) 0.95942(5) 0.36862(3) 0.0405(2) Uani 1 1 d .
Sb3 Sb 0.64097(7) 0.94250(5) 0.35051(4) 0.0442(2) Uani 1 1 d .
Sb4 Sb 0.94008(8) 0.74888(5) 0.20113(4) 0.0480(2) Uani 1 1 d .
Sb5 Sb 1.04945(8) 0.68170(5) 0.32034(4) 0.0482(2) Uani 1 1 d .
Sb6 Sb 0.83116(9) 0.66893(5) 0.29646(4) 0.0520(2) Uani 1 1 d .
K1 K 0.1022(2) 0.25638(14) 0.30264(11) 0.0341(5) Uani 1 1 d .
K2 K 0.57174(19) 0.33864(14) 0.42870(10) 0.0306(5) Uani 1 1 d .
K3 K 0.2661(2) 0.97336(15) 0.10763(12) 0.0423(6) Uani 1 1 d .
P1 P 0.5807(7) 0.5352(4) 1.0140(3) 0.054(3) Uani 0.492(14) 1 d PU
O1 O 0.2921(7) 0.1271(5) 0.2998(4) 0.053(2) Uani 1 1 d .
O2 O 0.2097(7) 0.2381(5) 0.1874(4) 0.046(2) Uani 1 1 d .
O3 O 0.1632(8) 0.2916(7) 0.4066(5) 0.069(3) Uani 1 1 d .
O4 O 0.1297(11) 0.4088(7) 0.2949(6) 0.093(4) Uani 1 1 d .
O5 O -0.0439(7) 0.1716(5) 0.3495(5) 0.055(2) Uani 1 1 d .
O6 O -0.1284(7) 0.3066(5) 0.2535(4) 0.055(2) Uani 1 1 d .
O7 O 0.4463(7) 0.3744(5) 0.5306(4) 0.049(2) Uani 1 1 d .
O8 O 0.3930(7) 0.4837(5) 0.4156(4) 0.050(2) Uani 1 1 d .
O9 O 0.5282(6) 0.1958(5) 0.4189(3) 0.0383(18) Uani 1 1 d .
O10 O 0.5486(7) 0.3079(5) 0.3133(4) 0.044(2) Uani 1 1 d .
O11 O 0.7864(6) 0.2646(5) 0.4901(4) 0.0408(19) Uani 1 1 d .
O12 O 0.7483(7) 0.4073(5) 0.4012(4) 0.043(2) Uani 1 1 d .
O13 O 0.2272(12) 0.9785(9) -0.0126(5) 0.097(4) Uani 1 1 d .
O14 O 0.226(2) 0.8473(10) 0.0743(11) 0.183(10) Uani 1 1 d U
O15 O 0.0584(10) 1.0806(9) 0.1163(8) 0.116(5) Uani 1 1 d D
O16 O 0.1910(16) 0.9636(12) 0.2219(7) 0.136(5) Uani 1 1 d DU
O17 O 0.4095(12) 1.0628(8) 0.0951(6) 0.097(4) Uani 1 1 d .
O18 O 0.4953(19) 0.9079(15) 0.1384(11) 0.185(8) Uani 1 1 d DU
N1 N 0.1722(10) 0.1242(7) 0.4132(5) 0.061(3) Uani 1 1 d .
N2 N 0.0264(13) 0.3908(7) 0.1874(6) 0.084(5) Uani 1 1 d .
N3 N 0.5985(9) 0.2086(6) 0.5383(4) 0.046(3) Uani 1 1 d .
N4 N 0.5479(9) 0.4697(6) 0.3174(5) 0.052(3) Uani 1 1 d .
N5 N 0.2005(18) 1.1276(9) 0.0186(7) 0.105(6) Uani 1 1 d D
N6 N 0.375(3) 0.8037(14) 0.2037(17) 0.237(16) Uani 1 1 d DU
N7 N 0.0799(9) 0.3897(7) 0.5255(5) 0.058(3) Uani 1 1 d .
H7C H 0.1330 0.3833 0.5004 0.070 Uiso 1 1 calc R
H7D H 0.0755 0.3491 0.5534 0.070 Uiso 1 1 calc R
C1 C 0.2876(15) 0.0736(12) 0.4051(7) 0.100(7) Uani 1 1 d .
H1A H 0.3063 0.0232 0.4360 0.120 Uiso 1 1 calc R
H1B H 0.3408 0.1008 0.4108 0.120 Uiso 1 1 calc R
C2 C 0.3007(14) 0.0558(10) 0.3431(6) 0.081(5) Uani 1 1 d .
H2A H 0.3737 0.0159 0.3419 0.097 Uiso 1 1 calc R
H2B H 0.2420 0.0346 0.3347 0.097 Uiso 1 1 calc R
C3 C 0.3315(11) 0.1103(8) 0.2424(6) 0.053(3) Uani 1 1 d .
H3A H 0.2849 0.0845 0.2270 0.063 Uiso 1 1 calc R
H3B H 0.4091 0.0745 0.2478 0.063 Uiso 1 1 calc R
C4 C 0.3242(10) 0.1868(7) 0.1999(5) 0.043(3) Uani 1 1 d .
H4A H 0.3674 0.2136 0.2170 0.052 Uiso 1 1 calc R
H4B H 0.3571 0.1768 0.1623 0.052 Uiso 1 1 calc R
C5 C 0.1997(16) 0.3110(9) 0.1460(7) 0.086(6) Uani 1 1 d .
H5A H 0.2324 0.3010 0.1083 0.103 Uiso 1 1 calc R
H5B H 0.2404 0.3399 0.1622 0.103 Uiso 1 1 calc R
C6 C 0.0740(17) 0.3619(10) 0.1337(7) 0.099(7) Uani 1 1 d .
H6A H 0.0662 0.4078 0.0994 0.119 Uiso 1 1 calc R
H6B H 0.0318 0.3298 0.1232 0.119 Uiso 1 1 calc R
C7 C 0.1756(14) 0.1609(12) 0.4663(6) 0.082(6) Uani 1 1 d .
C8 C 0.2274(14) 0.2274(17) 0.4521(9) 0.111(9) Uani 1 1 d .
H8A H 0.2322 0.2456 0.4885 0.133 Uiso 1 1 calc R
H8B H 0.3036 0.2070 0.4391 0.133 Uiso 1 1 calc R
C9 C 0.2115(19) 0.3550(17) 0.3959(11) 0.113(9) Uani 1 1 d U
C10 C 0.137(2) 0.4238(14) 0.3533(12) 0.124(10) Uani 1 1 d U
H10A H 0.0623 0.4380 0.3690 0.149 Uiso 1 1 calc R
H10B H 0.1647 0.4693 0.3492 0.149 Uiso 1 1 calc R
C11 C 0.0483(19) 0.4748(12) 0.2519(10) 0.100(6) Uani 1 1 d U
H11A H 0.0616 0.5252 0.2505 0.121 Uiso 1 1 calc R
H11B H -0.0282 0.4795 0.2641 0.121 Uiso 1 1 calc R
C12 C 0.063(2) 0.4570(9) 0.1920(10) 0.119(9) Uani 1 1 d .
H12A H 0.0203 0.5046 0.1614 0.143 Uiso 1 1 calc R
H12B H 0.1421 0.4449 0.1831 0.143 Uiso 1 1 calc R
C13 C 0.0958(14) 0.0774(8) 0.4235(7) 0.080(5) Uani 1 1 d .
H13A H 0.1071 0.0459 0.4654 0.096 Uiso 1 1 calc R
H13B H 0.1143 0.0401 0.3976 0.096 Uiso 1 1 calc R
C14 C -0.0236(13) 0.1268(8) 0.4116(7) 0.070(5) Uani 1 1 d .
H14A H -0.0708 0.0923 0.4204 0.084 Uiso 1 1 calc R
H14B H -0.0434 0.1635 0.4380 0.084 Uiso 1 1 calc R
C15 C -0.1601(11) 0.2017(9) 0.3301(9) 0.066(5) Uani 1 1 d .
H15A H -0.2009 0.2409 0.3521 0.080 Uiso 1 1 calc R
H15B H -0.1920 0.1580 0.3384 0.080 Uiso 1 1 calc R
C16 C -0.1711(12) 0.2388(10) 0.2657(9) 0.079(5) Uani 1 1 d .
H16A H -0.2501 0.2571 0.2516 0.095 Uiso 1 1 calc R
H16B H -0.1289 0.1996 0.2439 0.095 Uiso 1 1 calc R
C17 C -0.1456(15) 0.3502(14) 0.1919(7) 0.098(7) Uani 1 1 d .
H17A H -0.2260 0.3710 0.1807 0.118 Uiso 1 1 calc R
H17B H -0.1095 0.3141 0.1665 0.118 Uiso 1 1 calc R
C18 C -0.100(2) 0.4164(13) 0.1806(8) 0.115(9) Uani 1 1 d .
H18A H -0.1317 0.4497 0.2087 0.138 Uiso 1 1 calc R
H18B H -0.1244 0.4494 0.1397 0.138 Uiso 1 1 calc R
C19 C 0.5442(14) 0.2460(9) 0.5883(5) 0.062(4) Uani 1 1 d .
H19A H 0.5376 0.2031 0.6220 0.075 Uiso 1 1 calc R
H19B H 0.5953 0.2697 0.6023 0.075 Uiso 1 1 calc R
C20 C 0.4321(13) 0.3081(9) 0.5745(7) 0.063(4) Uani 1 1 d .
H20A H 0.3793 0.2873 0.5586 0.076 Uiso 1 1 calc R
H20B H 0.4029 0.3244 0.6110 0.076 Uiso 1 1 calc R
C21 C 0.3381(10) 0.4370(10) 0.5138(7) 0.061(4) Uani 1 1 d .
H21A H 0.3056 0.4529 0.5498 0.073 Uiso 1 1 calc R
H21B H 0.2870 0.4161 0.4966 0.073 Uiso 1 1 calc R
C22 C 0.3498(11) 0.5086(9) 0.4688(6) 0.056(4) Uani 1 1 d .
H22A H 0.2768 0.5504 0.4591 0.067 Uiso 1 1 calc R
H22B H 0.4011 0.5299 0.4854 0.067 Uiso 1 1 calc R
C23 C 0.3923(13) 0.5532(9) 0.3695(7) 0.069(4) Uani 1 1 d .
H23A H 0.4426 0.5786 0.3819 0.083 Uiso 1 1 calc R
H23B H 0.3165 0.5918 0.3622 0.083 Uiso 1 1 calc R
C24 C 0.4318(14) 0.5261(9) 0.3119(6) 0.070(4) Uani 1 1 d .
H24A H 0.3806 0.5006 0.3005 0.084 Uiso 1 1 calc R
H24B H 0.4269 0.5733 0.2793 0.084 Uiso 1 1 calc R
C25 C 0.5387(10) 0.1556(7) 0.5276(5) 0.043(3) Uani 1 1 d .
H25A H 0.4580 0.1831 0.5267 0.051 Uiso 1 1 calc R
H25B H 0.5569 0.1083 0.5615 0.051 Uiso 1 1 calc R
C26 C 0.5662(11) 0.1284(7) 0.4690(6) 0.048(3) Uani 1 1 d .
H26A H 0.6472 0.1031 0.4682 0.058 Uiso 1 1 calc R
H26B H 0.5293 0.0892 0.4668 0.058 Uiso 1 1 calc R
C27 C 0.5530(11) 0.1740(7) 0.3620(6) 0.046(3) Uani 1 1 d .
H27A H 0.5216 0.1319 0.3600 0.055 Uiso 1 1 calc R
H27B H 0.6343 0.1532 0.3592 0.055 Uiso 1 1 calc R
C28 C 0.5046(11) 0.2445(7) 0.3113(5) 0.044(3) Uani 1 1 d .
H28A H 0.5220 0.2292 0.2731 0.053 Uiso 1 1 calc R
H28B H 0.4229 0.2635 0.3131 0.053 Uiso 1 1 calc R
C29 C 0.5043(13) 0.3749(8) 0.2634(6) 0.059(4) Uani 1 1 d .
H29A H 0.4235 0.3988 0.2665 0.070 Uiso 1 1 calc R
H29B H 0.5164 0.3580 0.2257 0.070 Uiso 1 1 calc R
C30 C 0.5635(14) 0.4355(8) 0.2640(6) 0.059(4) Uani 1 1 d .
H30A H 0.6439 0.4101 0.2611 0.071 Uiso 1 1 calc R
H30B H 0.5372 0.4795 0.2280 0.071 Uiso 1 1 calc R
C31 C 0.7183(11) 0.1651(8) 0.5527(6) 0.054(3) Uani 1 1 d .
H31A H 0.7455 0.1316 0.5244 0.065 Uiso 1 1 calc R
H31B H 0.7274 0.1297 0.5932 0.065 Uiso 1 1 calc R
C32 C 0.7905(12) 0.2178(9) 0.5503(6) 0.062(4) Uani 1 1 d .
H32A H 0.7633 0.2529 0.5775 0.074 Uiso 1 1 calc R
H32B H 0.8680 0.1848 0.5633 0.074 Uiso 1 1 calc R
C33 C 0.8607(9) 0.3113(8) 0.4866(6) 0.046(3) Uani 1 1 d .
H33A H 0.9366 0.2763 0.5013 0.056 Uiso 1 1 calc R
H33B H 0.8351 0.3493 0.5118 0.056 Uiso 1 1 calc R
C34 C 0.8610(10) 0.3551(7) 0.4222(6) 0.049(3) Uani 1 1 d .
H34A H 0.9119 0.3867 0.4188 0.059 Uiso 1 1 calc R
H34B H 0.8876 0.3168 0.3973 0.059 Uiso 1 1 calc R
C35 C 0.7480(12) 0.4540(7) 0.3415(6) 0.054(4) Uani 1 1 d .
H35A H 0.7749 0.4188 0.3143 0.065 Uiso 1 1 calc R
H35B H 0.7986 0.4853 0.3405 0.065 Uiso 1 1 calc R
C36 C 0.6303(14) 0.5095(8) 0.3206(7) 0.066(4) Uani 1 1 d .
H36A H 0.6051 0.5443 0.3481 0.079 Uiso 1 1 calc R
H36B H 0.6330 0.5434 0.2807 0.079 Uiso 1 1 calc R
C37 C 0.212(3) 1.1188(16) -0.0423(8) 0.158(12) Uani 1 1 d .
H37A H 0.2909 1.1047 -0.0513 0.189 Uiso 1 1 calc R
H37B H 0.1717 1.1699 -0.0702 0.189 Uiso 1 1 calc R
C38 C 0.164(2) 1.0540(16) -0.0523(8) 0.126(9) Uani 1 1 d .
H38A H 0.0848 1.0676 -0.0436 0.151 Uiso 1 1 calc R
H38B H 0.1712 1.0505 -0.0943 0.151 Uiso 1 1 calc R
C39 C 0.187(2) 0.9171(15) -0.0230(11) 0.141(10) Uani 1 1 d .
H39A H 0.1951 0.9147 -0.0652 0.169 Uiso 1 1 calc R
H39B H 0.1071 0.9296 -0.0150 0.169 Uiso 1 1 calc R
C40 C 0.251(4) 0.8384(17) 0.0170(16) 0.210(18) Uani 1 1 d U
H40A H 0.2273 0.7956 0.0088 0.252 Uiso 1 1 calc R
H40B H 0.3317 0.8264 0.0116 0.252 Uiso 1 1 calc R
C41 C 0.239(3) 0.7774(19) 0.1274(15) 0.179(11) Uani 1 1 d U
H41A H 0.2279 0.7329 0.1143 0.214 Uiso 1 1 calc R
H41B H 0.1826 0.7924 0.1565 0.214 Uiso 1 1 calc R
C42 C 0.365(3) 0.751(2) 0.1582(14) 0.186(11) Uani 1 1 d DU
C43 C 0.086(2) 1.1718(13) 0.0229(11) 0.151(13) Uani 1 1 d D
H43A H 0.0388 1.1557 -0.0014 0.181 Uiso 1 1 calc R
H43B H 0.0749 1.2287 0.0059 0.181 Uiso 1 1 calc R
C44 C 0.045(2) 1.1594(13) 0.0920(14) 0.148(12) Uani 1 1 d .
H44A H 0.0896 1.1776 0.1163 0.178 Uiso 1 1 calc R
H44B H -0.0337 1.1912 0.0920 0.178 Uiso 1 1 calc R
C45 C 0.029(3) 1.0646(17) 0.1801(10) 0.159(10) Uani 1 1 d DU
H45A H -0.0528 1.0808 0.1804 0.191 Uiso 1 1 calc R
H45B H 0.0527 1.1003 0.1987 0.191 Uiso 1 1 calc R
C46 C 0.075(2) 0.981(2) 0.2213(19) 0.25(2) Uiso 1 1 d D
H46A H 0.0477 0.9796 0.2619 0.302 Uiso 1 1 calc R
H46B H 0.0521 0.9425 0.2053 0.302 Uiso 1 1 calc R
C47 C 0.239(2) 0.8817(13) 0.2623(12) 0.155(10) Uani 1 1 d DU
H47A H 0.3010 0.8809 0.2879 0.186 Uiso 1 1 calc R
H47B H 0.1817 0.8691 0.2886 0.186 Uiso 1 1 calc R
C48 C 0.280(2) 0.8217(13) 0.2293(11) 0.106(7) Uani 1 1 d DU
C49 C 0.280(3) 1.1729(14) 0.0300(11) 0.168(15) Uani 1 1 d .
H49A H 0.2783 1.2148 -0.0063 0.202 Uiso 1 1 calc R
H49B H 0.2521 1.1988 0.0627 0.202 Uiso 1 1 calc R
C50 C 0.400(3) 1.1198(18) 0.0465(9) 0.168(16) Uani 1 1 d .
H50A H 0.4299 1.0961 0.0130 0.202 Uiso 1 1 calc R
H50B H 0.4456 1.1523 0.0526 0.202 Uiso 1 1 calc R
C51 C 0.5294(16) 1.009(2) 0.1131(10) 0.158(14) Uani 1 1 d .
H51A H 0.5624 0.9899 0.0782 0.189 Uiso 1 1 calc R
H51B H 0.5724 1.0408 0.1233 0.189 Uiso 1 1 calc R
C52 C 0.5424(17) 0.9380(18) 0.1651(11) 0.120(9) Uani 1 1 d .
C53 C 0.528(4) 0.8227(19) 0.1647(17) 0.244(16) Uani 1 1 d DU
H53A H 0.6100 0.7990 0.1712 0.293 Uiso 1 1 calc R
H53B H 0.5008 0.7953 0.1398 0.293 Uiso 1 1 calc R
C54 C 0.470(2) 0.821(2) 0.2249(14) 0.24(2) Uani 1 1 d DU
C55 C -0.0030(18) 0.4697(9) 0.5207(10) 0.119(9) Uani 1 1 d .
H55A H -0.0774 0.4650 0.5157 0.143 Uiso 1 1 calc R
H55B H 0.0001 0.4826 0.5595 0.143 Uiso 1 1 calc R
C56 C 0.6810(9) 0.5713(4) 1.0477(4) 0.147(9) Uani 1 1 d GU
C57 C 0.7799(8) 0.5816(4) 1.0230(5) 0.28(2) Uiso 1 1 d G
H57 H 0.8034 0.5664 0.9872 0.339 Uiso 1 1 calc R
C58 C 0.8436(9) 0.6146(5) 1.0517(6) 0.179(11) Uani 1 1 d GU
H58 H 0.9098 0.6215 1.0352 0.215 Uiso 1 1 calc R
C59 C 0.8084(12) 0.6373(6) 1.1052(6) 0.121(9) Uani 1 1 d GU
H59 H 0.8510 0.6594 1.1244 0.145 Uiso 1 1 calc R
C60 C 0.7095(12) 0.6270(6) 1.1299(4) 0.131(10) Uani 1 1 d GU
H60 H 0.6860 0.6422 1.1657 0.158 Uiso 1 1 calc R
C61 C 0.6458(11) 0.5940(5) 1.1012(4) 0.173(13) Uani 1 1 d GU
H61 H 0.5796 0.5871 1.1177 0.208 Uiso 1 1 calc R
C62 C 0.6818(7) 0.4862(4) 0.9562(4) 0.191(14) Uani 1 1 d GU
C63 C 0.6473(8) 0.5045(5) 0.8952(4) 0.204(15) Uani 1 1 d GU
H63 H 0.5803 0.5457 0.8802 0.245 Uiso 1 1 calc R
C64 C 0.7128(9) 0.4612(6) 0.8567(5) 0.117(7) Uani 1 1 d GU
H64 H 0.6896 0.4734 0.8158 0.140 Uiso 1 1 calc R
C65 C 0.8129(9) 0.3997(6) 0.8791(6) 0.153(9) Uani 1 1 d GU
H65 H 0.8567 0.3707 0.8534 0.183 Uiso 1 1 calc R
C66 C 0.8475(8) 0.3814(5) 0.9401(6) 0.192(15) Uani 1 1 d GU
H66 H 0.9144 0.3402 0.9552 0.230 Uiso 1 1 calc R
C67 C 0.7819(8) 0.4247(4) 0.9787(5) 0.28(2) Uiso 1 1 d G
H67 H 0.8051 0.4125 1.0195 0.337 Uiso 1 1 calc R
C68 C 0.4858(7) 0.6344(5) 0.9642(4) 0.181(14) Uani 1 1 d GU
C69 C 0.5159(8) 0.6971(4) 0.9269(3) 0.155(10) Uani 1 1 d GU
H69 H 0.5886 0.6996 0.9308 0.186 Uiso 1 1 calc R
C70 C 0.4373(9) 0.7562(5) 0.8840(4) 0.192(17) Uani 1 1 d GU
H70 H 0.4575 0.7982 0.8590 0.230 Uiso 1 1 calc R
C71 C 0.3287(9) 0.7525(6) 0.8782(5) 0.107(7) Uani 1 1 d GU
H71 H 0.2761 0.7920 0.8495 0.128 Uiso 1 1 calc R
C72 C 0.2986(7) 0.6897(7) 0.9156(5) 0.220(18) Uani 1 1 d GU
H72 H 0.2259 0.6873 0.9117 0.264 Uiso 1 1 calc R
C73 C 0.3771(7) 0.6307(6) 0.9585(5) 0.153(10) Uani 1 1 d GU
H73 H 0.3570 0.5887 0.9835 0.183 Uiso 1 1 calc R

loop_
_atom_site_aniso_label
_atom_site_aniso_U_11
_atom_site_aniso_U_22
_atom_site_aniso_U_33
_atom_site_aniso_U_23
_atom_site_aniso_U_13
_atom_site_aniso_U_12
Au1 0.0413(3) 0.0428(3) 0.0219(2) -0.00648(18) 0.00148(17) -0.0204(2)
Au2 0.0531(3) 0.0312(2) 0.0280(2) -0.00582(17) -0.00970(19) -0.0154(2)
Au3 0.0576(3) 0.0388(3) 0.0401(3) -0.0147(2) 0.0160(2) -0.0308(2)
Sb1 0.0441(5) 0.0375(4) 0.0342(4) -0.0033(3) 0.0021(3) -0.0172(4)
Sb2 0.0575(5) 0.0363(4) 0.0344(4) -0.0146(3) -0.0042(4) -0.0195(4)
Sb3 0.0521(5) 0.0441(5) 0.0488(5) -0.0206(4) 0.0236(4) -0.0270(4)
Sb4 0.0641(6) 0.0549(5) 0.0327(4) -0.0209(4) 0.0051(4) -0.0222(5)
Sb5 0.0640(6) 0.0296(4) 0.0471(5) -0.0089(4) -0.0076(4) -0.0090(4)
Sb6 0.0773(7) 0.0363(5) 0.0562(5) -0.0194(4) 0.0115(5) -0.0318(5)
K1 0.0342(13) 0.0302(12) 0.0428(13) -0.0169(10) 0.0131(10) -0.0121(10)
K2 0.0265(12) 0.0326(12) 0.0363(12) -0.0163(10) 0.0059(9) -0.0092(10)
K3 0.0457(16) 0.0366(14) 0.0440(14) -0.0053(11) -0.0090(11) -0.0151(12)
P1 0.065(6) 0.043(4) 0.049(5) -0.005(3) -0.007(3) -0.014(4)
O1 0.049(5) 0.053(5) 0.040(5) -0.017(4) 0.010(4) 0.010(4)
O2 0.047(5) 0.038(5) 0.049(5) -0.013(4) 0.014(4) -0.010(4)
O3 0.043(6) 0.117(9) 0.078(7) -0.070(7) 0.018(5) -0.036(6)
O4 0.115(10) 0.067(7) 0.132(10) -0.066(8) 0.090(9) -0.053(7)
O5 0.041(5) 0.041(5) 0.092(7) -0.024(5) 0.028(5) -0.022(4)
O6 0.044(5) 0.056(6) 0.061(6) -0.026(5) 0.004(4) -0.001(4)
O7 0.036(5) 0.068(6) 0.058(5) -0.036(5) 0.019(4) -0.024(4)
O8 0.037(5) 0.057(6) 0.058(5) -0.039(5) 0.002(4) -0.001(4)
O9 0.039(5) 0.041(4) 0.042(4) -0.018(4) 0.003(3) -0.016(4)
O10 0.046(5) 0.052(5) 0.045(5) -0.024(4) 0.000(4) -0.023(4)
O11 0.032(4) 0.043(5) 0.054(5) -0.021(4) -0.004(4) -0.013(4)
O12 0.042(5) 0.039(4) 0.059(5) -0.023(4) 0.019(4) -0.019(4)
O13 0.123(11) 0.122(11) 0.055(7) -0.047(8) 0.000(7) -0.035(9)
O14 0.29(3) 0.092(11) 0.196(19) 0.001(13) -0.109(19) -0.113(15)
O15 0.064(8) 0.116(11) 0.209(16) -0.104(12) 0.063(9) -0.041(8)
O16 0.143(9) 0.188(10) 0.091(8) -0.015(7) 0.004(7) -0.087(8)
O17 0.129(12) 0.127(11) 0.079(8) -0.033(8) 0.016(8) -0.095(10)
O18 0.168(11) 0.182(11) 0.215(12) -0.076(9) -0.037(9) -0.045(9)
N1 0.050(7) 0.067(8) 0.044(6) -0.009(6) 0.019(5) 0.006(6)
N2 0.097(11) 0.045(7) 0.069(8) 0.011(6) 0.046(8) 0.012(7)
N3 0.056(7) 0.045(6) 0.039(5) -0.003(5) -0.004(5) -0.024(5)
N4 0.052(7) 0.044(6) 0.053(6) -0.009(5) 0.006(5) -0.011(5)
N5 0.164(18) 0.059(9) 0.076(10) 0.022(8) -0.048(11) -0.038(11)
N6 0.21(3) 0.108(17) 0.46(5) -0.14(3) 0.13(3) -0.10(2)
N7 0.055(7) 0.073(8) 0.061(7) -0.032(6) 0.029(6) -0.032(6)
C1 0.075(12) 0.108(14) 0.046(9) 0.016(9) 0.007(8) 0.040(11)
C2 0.065(11) 0.077(11) 0.054(9) -0.007(8) 0.014(8) 0.034(9)
C3 0.037(7) 0.063(9) 0.049(7) -0.027(7) 0.003(6) 0.006(6)
C4 0.041(7) 0.049(7) 0.050(7) -0.029(6) 0.014(6) -0.016(6)
C5 0.106(15) 0.056(9) 0.073(10) -0.005(8) 0.056(10) -0.008(9)
C6 0.122(17) 0.064(10) 0.064(10) 0.018(8) 0.052(10) 0.006(10)
C7 0.055(10) 0.129(16) 0.031(7) -0.015(9) 0.002(7) 0.010(10)
C8 0.039(10) 0.23(3) 0.087(13) -0.108(17) 0.016(9) -0.029(14)
C9 0.097(16) 0.20(2) 0.15(2) -0.152(18) 0.076(13) -0.110(15)
C10 0.118(18) 0.139(18) 0.21(3) -0.146(18) 0.122(16) -0.106(14)
C11 0.112(10) 0.070(8) 0.123(10) -0.036(8) 0.033(8) -0.028(7)
C12 0.16(2) 0.033(9) 0.142(18) -0.008(10) 0.099(16) -0.012(11)
C13 0.087(13) 0.042(8) 0.074(10) 0.000(7) 0.041(9) 0.017(8)
C14 0.069(10) 0.046(8) 0.100(12) -0.026(8) 0.059(9) -0.023(8)
C15 0.031(7) 0.059(9) 0.132(15) -0.055(10) 0.016(8) -0.022(7)
C16 0.035(8) 0.090(12) 0.129(16) -0.082(12) 0.001(9) -0.001(8)
C17 0.063(11) 0.143(19) 0.041(9) -0.029(11) 0.000(8) 0.037(12)
C18 0.119(19) 0.097(15) 0.059(11) 0.023(10) 0.029(11) 0.029(14)
C19 0.106(13) 0.066(9) 0.028(6) -0.002(6) 0.003(7) -0.053(10)
C20 0.068(10) 0.081(11) 0.068(9) -0.037(8) 0.031(8) -0.049(9)
C21 0.029(7) 0.103(12) 0.080(10) -0.072(10) 0.020(6) -0.025(7)
C22 0.030(7) 0.065(9) 0.074(9) -0.042(8) 0.003(6) 0.003(6)
C23 0.055(10) 0.047(8) 0.079(11) -0.010(8) -0.008(8) 0.017(7)
C24 0.084(12) 0.048(8) 0.054(9) -0.014(7) -0.006(8) 0.013(8)
C25 0.042(7) 0.045(7) 0.045(7) -0.006(6) 0.007(5) -0.022(6)
C26 0.047(8) 0.042(7) 0.056(8) -0.005(6) 0.001(6) -0.022(6)
C27 0.043(7) 0.050(7) 0.066(8) -0.034(7) 0.019(6) -0.029(6)
C28 0.044(7) 0.058(8) 0.039(6) -0.020(6) 0.007(5) -0.022(6)
C29 0.079(11) 0.052(8) 0.041(7) -0.011(6) -0.005(7) -0.016(8)
C30 0.083(11) 0.048(8) 0.044(7) -0.013(6) 0.012(7) -0.018(8)
C31 0.055(9) 0.053(8) 0.049(7) 0.002(6) 0.001(6) -0.021(7)
C32 0.042(8) 0.079(10) 0.059(9) -0.003(8) -0.020(7) -0.021(7)
C33 0.022(6) 0.053(8) 0.074(9) -0.034(7) 0.002(6) -0.012(5)
C34 0.032(7) 0.047(7) 0.084(10) -0.035(7) 0.016(6) -0.020(6)
C35 0.064(9) 0.041(7) 0.077(9) -0.030(7) 0.030(7) -0.033(7)
C36 0.087(12) 0.039(8) 0.073(10) -0.010(7) 0.003(8) -0.024(8)
C37 0.28(4) 0.16(2) 0.033(10) 0.029(12) -0.036(15) -0.12(3)
C38 0.20(3) 0.16(2) 0.037(9) -0.025(12) -0.018(12) -0.09(2)
C39 0.18(3) 0.14(2) 0.123(19) -0.080(18) -0.051(18) -0.026(19)
C40 0.33(5) 0.094(19) 0.20(3) -0.04(2) -0.15(3) -0.05(3)
C41 0.187(14) 0.165(14) 0.199(15) -0.044(9) 0.005(9) -0.077(10)
C42 0.188(14) 0.170(14) 0.191(14) -0.030(9) 0.009(9) -0.056(10)
C43 0.21(3) 0.068(14) 0.12(2) -0.002(14) -0.10(2) 0.014(17)
C44 0.12(2) 0.078(15) 0.22(3) -0.080(19) -0.08(2) 0.032(13)
C45 0.147(13) 0.150(13) 0.174(13) -0.033(9) 0.061(9) -0.050(9)
C47 0.157(13) 0.159(13) 0.149(13) -0.034(9) 0.001(9) -0.052(9)
C48 0.108(10) 0.102(10) 0.114(10) -0.032(8) -0.012(8) -0.036(8)
C49 0.30(4) 0.101(17) 0.117(19) 0.064(14) -0.11(2) -0.14(2)
C50 0.31(4) 0.21(3) 0.058(12) 0.022(16) -0.025(18) -0.22(3)
C51 0.039(11) 0.32(4) 0.086(15) 0.00(2) -0.010(10) -0.060(18)
C52 0.076(14) 0.22(3) 0.108(17) -0.106(19) 0.006(12) -0.052(16)
C53 0.245(19) 0.236(16) 0.245(19) -0.044(10) 0.006(10) -0.080(11)
C54 0.10(2) 0.25(4) 0.21(4) 0.14(3) -0.05(2) 0.00(2)
C55 0.122(16) 0.065(12) 0.153(19) -0.025(12) 0.115(15) -0.017(12)
C56 0.148(9) 0.147(9) 0.147(9) -0.037(2) 0.0080(11) -0.047(3)
C58 0.179(11) 0.179(11) 0.179(11) -0.044(3) 0.0096(12) -0.058(4)
C59 0.18(3) 0.074(13) 0.088(13) -0.008(11) -0.065(14) -0.020(15)
C60 0.17(3) 0.082(15) 0.105(18) -0.036(13) -0.034(17) 0.015(16)
C61 0.22(3) 0.19(3) 0.079(15) -0.045(16) -0.043(17) -0.01(2)
C62 0.12(2) 0.14(2) 0.31(3) -0.12(2) -0.11(2) 0.026(17)
C63 0.203(17) 0.201(17) 0.203(17) -0.048(10) 0.025(10) -0.060(10)
C64 0.109(10) 0.121(10) 0.119(11) -0.026(8) 0.016(8) -0.038(8)
C65 0.102(17) 0.116(19) 0.24(2) -0.05(2) 0.037(18) -0.041(13)
C66 0.185(17) 0.191(17) 0.187(17) -0.047(10) 0.019(10) -0.046(10)
C68 0.087(16) 0.24(3) 0.13(2) 0.08(2) -0.019(15) -0.033(17)
C69 0.153(13) 0.148(12) 0.164(13) -0.033(8) 0.003(9) -0.051(9)
C70 0.083(17) 0.065(14) 0.40(5) -0.017(19) -0.07(2) -0.008(12)
C71 0.14(2) 0.111(16) 0.072(12) -0.025(11) -0.033(12) -0.032(14)
C72 0.24(4) 0.12(2) 0.20(3) 0.04(2) 0.07(2) 0.02(2)
C73 0.151(12) 0.151(13) 0.152(13) -0.034(9) 0.013(9) -0.045(9)

loop_
_atom_type_symbol
_atom_type_description
_atom_type_scat_dispersion_real
_atom_type_scat_dispersion_imag
_atom_type_scat_source
C C 0.0033 0.0016 'International Tables Vol C Tables 4.2.6.8 and 6.1.1.4'
H H 0.0000 0.0000 'International Tables Vol C Tables 4.2.6.8 and 6.1.1.4'
N N 0.0061 0.0033 'International Tables Vol C Tables 4.2.6.8 and 6.1.1.4'
O O 0.0106 0.0060 'International Tables Vol C Tables 4.2.6.8 and 6.1.1.4'
P P 0.1023 0.0942 'International Tables Vol C Tables 4.2.6.8 and 6.1.1.4'
K K 0.2009 0.2494 'International Tables Vol C Tables 4.2.6.8 and 6.1.1.4'
Sb Sb -0.5866 1.5461 'International Tables Vol C Tables 4.2.6.8 and 6.1.1.4'
Au Au -2.0133 8.8022 'International Tables Vol C Tables 4.2.6.8 and 6.1.1.4'

loop_
_geom_angle_atom_site_label_1
_geom_angle_atom_site_label_2
_geom_angle_atom_site_label_3
_geom_angle
_geom_angle_site_symmetry_1
Sb4 Au1 Sb1 177.87(3) .
Sb4 Au1 Au2 87.54(2) .
Sb1 Au1 Au2 90.97(2) .
Sb4 Au1 Au3 87.59(2) .
Sb1 Au1 Au3 90.34(2) .
Au2 Au1 Au3 59.346(15) .
Sb5 Au2 Sb2 178.04(3) .
Sb5 Au2 Au3 88.85(3) .
Sb2 Au2 Au3 90.00(2) .
Sb5 Au2 Au1 90.79(2) .
Sb2 Au2 Au1 87.26(2) .
Au3 Au2 Au1 60.553(14) .
Sb3 Au3 Sb6 178.15(3) .
Sb3 Au3 Au2 88.46(2) .
Sb6 Au3 Au2 90.36(3) .
Sb3 Au3 Au1 87.81(2) .
Sb6 Au3 Au1 90.37(2) .
Au2 Au3 Au1 60.101(14) .
Au1 Sb1 Sb2 88.75(3) .
Au1 Sb1 Sb3 89.26(3) .
Sb2 Sb1 Sb3 59.60(3) .
Au2 Sb2 Sb3 89.81(3) .
Au2 Sb2 Sb1 92.97(3) .
Sb3 Sb2 Sb1 60.36(3) .
Au3 Sb3 Sb2 91.69(3) .
Au3 Sb3 Sb1 92.56(3) .
Sb2 Sb3 Sb1 60.04(3) .
Au1 Sb4 Sb6 92.32(3) .
Au1 Sb4 Sb5 92.48(3) .
Sb6 Sb4 Sb5 60.44(3) .
Au2 Sb5 Sb4 89.18(3) .
Au2 Sb5 Sb6 91.04(3) .
Sb4 Sb5 Sb6 59.73(3) .
Au3 Sb6 Sb4 89.68(3) .
Au3 Sb6 Sb5 89.72(3) .
Sb4 Sb6 Sb5 59.83(3) .
O1 K1 O5 98.4(3) .
O1 K1 O3 98.4(3) .
O5 K1 O3 100.5(3) .
O1 K1 O4 118.4(3) .
O5 K1 O4 139.5(3) .
O3 K1 O4 60.3(4) .
O1 K1 O6 133.5(3) .
O5 K1 O6 58.7(3) .
O3 K1 O6 123.8(3) .
O4 K1 O6 100.5(4) .
O1 K1 N1 62.0(3) .
O5 K1 N1 60.2(3) .
O3 K1 N1 62.3(4) .
O4 K1 N1 121.8(4) .
O6 K1 N1 118.5(3) .
O1 K1 O2 59.0(2) .
O5 K1 O2 120.4(3) .
O3 K1 O2 134.5(3) .
O4 K1 O2 94.2(3) .
O6 K1 O2 95.9(3) .
N1 K1 O2 120.3(3) .
O1 K1 N2 118.0(3) .
O5 K1 N2 118.6(4) .
O3 K1 N2 119.0(4) .
O4 K1 N2 59.5(4) .
O6 K1 N2 60.4(4) .
N1 K1 N2 178.6(4) .
O2 K1 N2 59.5(3) .
O8 K2 O11 137.6(2) .
O8 K2 O12 97.1(3) .
O11 K2 O12 58.7(2) .
O8 K2 O7 59.7(3) .
O11 K2 O7 97.5(2) .
O12 K2 O7 115.6(2) .
O8 K2 O10 99.7(3) .
O11 K2 O10 116.5(2) .
O12 K2 O10 97.4(2) .
O7 K2 O10 141.9(2) .
O8 K2 O9 120.3(2) .
O11 K2 O9 98.0(2) .
O12 K2 O9 137.2(2) .
O7 K2 O9 101.8(2) .
O10 K2 O9 58.8(2) .
O8 K2 N3 120.0(3) .
O11 K2 N3 61.3(3) .
O12 K2 N3 118.8(3) .
O7 K2 N3 61.7(3) .
O10 K2 N3 119.0(3) .
O9 K2 N3 61.5(2) .
O8 K2 N4 60.7(3) .
O11 K2 N4 118.0(3) .
O12 K2 N4 60.5(3) .
O7 K2 N4 118.9(3) .
O10 K2 N4 60.9(3) .
O9 K2 N4 118.6(3) .
N3 K2 N4 179.3(3) .
O16 K3 O15 64.6(6) .
O16 K3 O17 106.6(4) .
O15 K3 O17 104.1(4) .
O16 K3 O14 104.0(7) .
O15 K3 O14 106.3(6) .
O17 K3 O14 143.8(7) .
O16 K3 O13 149.1(5) .
O15 K3 O13 94.3(5) .
O17 K3 O13 100.2(4) .
O14 K3 O13 58.5(5) .
O16 K3 O18 98.1(7) .
O15 K3 O18 150.9(6) .
O17 K3 O18 56.4(6) .
O14 K3 O18 100.4(7) .
O13 K3 O18 109.6(6) .
O16 K3 N5 119.8(6) .
O15 K3 N5 62.7(5) .
O17 K3 N5 62.2(5) .
O14 K3 N5 116.9(5) .
O13 K3 N5 60.8(4) .
O18 K3 N5 114.5(7) .
O16 K3 N6 64.3(7) .
O15 K3 N6 124.3(7) .
O17 K3 N6 110.2(6) .
O14 K3 N6 66.9(6) .
O13 K3 N6 120.1(6) .
O18 K3 N6 57.3(7) .
N5 K3 N6 171.8(7) .
C56 P1 C68 100.1(5) .
C56 P1 C62 97.6(6) .
C68 P1 C62 103.5(5) .
C2 O1 C3 110.4(10) .
C2 O1 K1 115.8(7) .
C3 O1 K1 120.5(7) .
C5 O2 C4 112.7(10) .
C5 O2 K1 113.7(7) .
C4 O2 K1 109.6(6) .
C8 O3 C9 109.5(16) .
C8 O3 K1 117.1(10) .
C9 O3 K1 115.0(11) .
C10 O4 C11 113.8(15) .
C10 O4 K1 112.3(11) .
C11 O4 K1 113.3(11) .
C15 O5 C14 113.1(11) .
C15 O5 K1 120.9(8) .
C14 O5 K1 117.5(8) .
C17 O6 C16 113.0(14) .
C17 O6 K1 114.6(9) .
C16 O6 K1 110.5(8) .
C20 O7 C21 109.8(10) .
C20 O7 K2 116.5(7) .
C21 O7 K2 113.3(7) .
C23 O8 C22 108.5(10) .
C23 O8 K2 120.5(7) .
C22 O8 K2 118.7(8) .
C26 O9 C27 111.8(9) .
C26 O9 K2 116.3(6) .
C27 O9 K2 115.9(6) .
C29 O10 C28 111.0(9) .
C29 O10 K2 117.7(7) .
C28 O10 K2 117.7(6) .
C32 O11 C33 109.6(9) .
C32 O11 K2 116.9(7) .
C33 O11 K2 118.4(7) .
C35 O12 C34 110.5(9) .
C35 O12 K2 117.6(7) .
C34 O12 K2 116.4(6) .
C39 O13 C38 109.0(16) .
C39 O13 K3 115.8(13) .
C38 O13 K3 118.4(10) .
C40 O14 C41 123(2) .
C40 O14 K3 117.8(17) .
C41 O14 K3 111.7(16) .
C44 O15 C45 113(2) .
C44 O15 K3 116.4(14) .
C45 O15 K3 108.2(15) .
C46 O16 C47 106(2) .
C46 O16 K3 111(2) .
C47 O16 K3 112.3(15) .
C50 O17 C51 114(2) .
C50 O17 K3 119.5(12) .
C51 O17 K3 110.5(13) .
C52 O18 C53 110(3) .
C52 O18 K3 121.7(19) .
C53 O18 K3 112(2) .
C13 N1 C1 110.7(14) .
C13 N1 C7 110.6(12) .
C1 N1 C7 109.0(13) .
C13 N1 K1 111.5(9) .
C1 N1 K1 107.1(8) .
C7 N1 K1 107.8(9) .
C12 N2 C6 109.6(14) .
C12 N2 C18 110.5(15) .
C6 N2 C18 108.8(16) .
C12 N2 K1 109.6(12) .
C6 N2 K1 110.6(8) .
C18 N2 K1 107.8(9) .
C25 N3 C31 111.0(10) .
C25 N3 C19 108.6(10) .
C31 N3 C19 111.7(11) .
C25 N3 K2 108.7(7) .
C31 N3 K2 109.2(7) .
C19 N3 K2 107.5(7) .
C36 N4 C30 110.5(11) .
C36 N4 C24 111.5(12) .
C30 N4 C24 107.4(11) .
C36 N4 K2 109.8(8) .
C30 N4 K2 109.1(7) .
C24 N4 K2 108.4(8) .
C43 N5 C37 106(2) .
C43 N5 C49 112(2) .
C37 N5 C49 108(2) .
C43 N5 K3 111.1(12) .
C37 N5 K3 112.2(13) .
C49 N5 K3 107.3(11) .
C48 N6 C54 120(3) .
C48 N6 C42 107(2) .
C54 N6 C42 132(3) .
C48 N6 K3 85.2(19) .
C54 N6 K3 97.3(16) .
C42 N6 K3 95(2) .
N1 C1 C2 112.8(13) .
O1 C2 C1 108.4(14) .
O1 C3 C4 107.7(10) .
O2 C4 C3 111.3(10) .
O2 C5 C6 109.6(13) .
N2 C6 C5 111.3(16) .
C8 C7 N1 113.4(12) .
O3 C8 C7 110.7(13) .
O3 C9 C10 108.4(16) .
O4 C10 C9 112.2(16) .
O4 C11 C12 107.7(16) .
N2 C12 C11 113.6(14) .
N1 C13 C14 113.3(12) .
O5 C14 C13 110.2(11) .
O5 C15 C16 109.1(12) .
C15 C16 O6 109.9(12) .
O6 C17 C18 111.9(16) .
C17 C18 N2 114.1(16) .
C20 C19 N3 117.7(11) .
O7 C20 C19 107.1(10) .
O7 C21 C22 111.5(10) .
O8 C22 C21 107.7(11) .
O8 C23 C24 107.7(12) .
N4 C24 C23 114.4(12) .
N3 C25 C26 114.4(10) .
O9 C26 C25 109.3(10) .
O9 C27 C28 110.0(10) .
O10 C28 C27 111.0(9) .
O10 C29 C30 108.5(11) .
N4 C30 C29 116.1(11) .
N3 C31 C32 114.5(11) .
O11 C32 C31 109.3(10) .
O11 C33 C34 108.4(9) .
O12 C34 C33 109.5(9) .
O12 C35 C36 109.9(11) .
N4 C36 C35 115.0(11) .
N5 C37 C38 112.0(18) .
O13 C38 C37 108.4(18) .
O13 C39 C40 110.1(19) .
O14 C40 C39 104(3) .
O14 C41 C42 108(2) .
N6 C42 C41 113(3) .
N5 C43 C44 113.4(17) .
O15 C44 C43 110.0(18) .
O15 C45 C46 120(3) .
O16 C46 C45 104(3) .
C48 C47 O16 112(2) .
N6 C48 C47 128(2) .
C50 C49 N5 113.6(19) .
O17 C50 C49 112(2) .
C52 C51 O17 115.3(17) .
O18 C52 C51 94(2) .
O18 C53 C54 101(3) .
N6 C54 C53 94(3) .
C55 C55 N7 120.3(17) 2_566
C57 C56 C61 120.0 .
C57 C56 P1 126.4(4) .
C61 C56 P1 113.5(4) .
C56 C57 C58 120.0 .
C59 C58 C57 120.0 .
C58 C59 C60 120.0 .
C59 C60 C61 120.0 .
C60 C61 C56 120.0 .
C63 C62 C67 120.0 .
C63 C62 P1 120.7(3) .
C67 C62 P1 118.7(3) .
C62 C63 C64 120.0 .
C65 C64 C63 120.0 .
C64 C65 C66 120.0 .
C65 C66 C67 120.0 .
C66 C67 C62 120.0 .
C69 C68 C73 120.0 .
C69 C68 P1 129.0(4) .
C73 C68 P1 109.7(4) .
C70 C69 C68 120.0 .
C69 C70 C71 120.0 .
C70 C71 C72 120.0 .
C73 C72 C71 120.0 .
C72 C73 C68 120.0 .

loop_
_geom_bond_atom_site_label_1
_geom_bond_atom_site_label_2
_geom_bond_distance
_geom_bond_site_symmetry_2
Au1 Sb4 2.5998(10) .
Au1 Sb1 2.6093(9) .
Au1 Au2 2.9404(6) .
Au1 Au3 2.9536(6) .
Au2 Sb5 2.5992(9) .
Au2 Sb2 2.5992(9) .
Au2 Au3 2.9179(7) .
Au3 Sb3 2.5919(9) .
Au3 Sb6 2.5939(10) .
Sb1 Sb2 2.8615(10) .
Sb1 Sb3 2.8708(10) .
Sb2 Sb3 2.8489(11) .
Sb4 Sb6 2.8619(12) .
Sb4 Sb5 2.8648(11) .
Sb5 Sb6 2.8824(13) .
K1 O1 2.759(8) .
K1 O5 2.772(8) .
K1 O3 2.772(9) .
K1 O4 2.845(10) .
K1 O6 2.893(9) .
K1 N1 2.939(11) .
K1 O2 2.950(8) .
K1 N2 3.036(12) .
K2 O8 2.805(8) .
K2 O11 2.815(8) .
K2 O12 2.841(8) .
K2 O7 2.847(8) .
K2 O10 2.847(8) .
K2 O9 2.861(7) .
K2 N3 2.919(10) .
K2 N4 2.960(11) .
K3 O16 2.719(16) .
K3 O15 2.733(13) .
K3 O17 2.737(10) .
K3 O14 2.754(14) .
K3 O13 2.759(11) .
K3 O18 2.76(2) .
K3 N5 2.902(14) .
K3 N6 3.20(3) .
P1 C56 1.842(12) .
P1 C68 1.904(10) .
P1 C62 1.964(11) .
O1 C2 1.393(17) .
O1 C3 1.448(14) .
O2 C5 1.390(16) .
O2 C4 1.425(14) .
O3 C8 1.39(2) .
O3 C9 1.43(2) .
O4 C10 1.43(2) .
O4 C11 1.46(2) .
O5 C15 1.417(15) .
O5 C14 1.428(17) .
O6 C17 1.412(18) .
O6 C16 1.450(18) .
O7 C20 1.416(16) .
O7 C21 1.447(16) .
O8 C23 1.423(17) .
O8 C22 1.424(14) .
O9 C26 1.411(14) .
O9 C27 1.437(13) .
O10 C29 1.412(15) .
O10 C28 1.429(13) .
O11 C32 1.414(15) .
O11 C33 1.427(13) .
O12 C35 1.411(15) .
O12 C34 1.439(14) .
O13 C39 1.42(2) .
O13 C38 1.43(2) .
O14 C40 1.36(4) .
O14 C41 1.49(3) .
O15 C44 1.35(3) .
O15 C45 1.466(17) .
O16 C46 1.384(19) .
O16 C47 1.482(17) .
O17 C50 1.29(2) .
O17 C51 1.51(2) .
O18 C52 1.18(2) .
O18 C53 1.435(18) .
N1 C13 1.44(2) .
N1 C1 1.474(18) .
N1 C7 1.52(2) .
N2 C12 1.43(2) .
N2 C6 1.477(19) .
N2 C18 1.50(3) .
N3 C25 1.453(14) .
N3 C31 1.455(16) .
N3 C19 1.498(17) .
N4 C36 1.443(17) .
N4 C30 1.470(16) .
N4 C24 1.470(18) .
N5 C43 1.412(17) .
N5 C37 1.43(3) .
N5 C49 1.53(3) .
N6 C48 1.28(3) .
N6 C54 1.441(19) .
N6 C42 1.590(18) .
N7 C55 1.466(19) .
C1 C2 1.51(2) .
C3 C4 1.459(17) .
C5 C6 1.54(2) .
C7 C8 1.50(3) .
C9 C10 1.44(3) .
C11 C12 1.47(3) .
C13 C14 1.47(2) .
C15 C16 1.44(2) .
C17 C18 1.45(3) .
C19 C20 1.47(2) .
C21 C22 1.48(2) .
C23 C24 1.52(2) .
C25 C26 1.521(17) .
C27 C28 1.466(17) .
C29 C30 1.507(19) .
C31 C32 1.496(18) .
C33 C34 1.485(18) .
C35 C36 1.50(2) .
C37 C38 1.53(3) .
C39 C40 1.47(3) .
C41 C42 1.62(4) .
C43 C44 1.62(3) .
C45 C46 1.511(18) .
C47 C48 1.422(17) .
C49 C50 1.50(4) .
C51 C52 1.48(3) .
C53 C54 1.529(19) .
C55 C55 1.28(3) 2_566
C56 C57 1.3900 .
C56 C61 1.3900 .
C57 C58 1.3900 .
C58 C59 1.3900 .
C59 C60 1.3900 .
C60 C61 1.3900 .
C62 C63 1.3900 .
C62 C67 1.3901 .
C63 C64 1.3903 .
C64 C65 1.3899 .
C65 C66 1.3900 .
C66 C67 1.3900 .
C68 C69 1.3899 .
C68 C73 1.3900 .
C69 C70 1.3899 .
C70 C71 1.3900 .
C71 C72 1.3901 .
C72 C73 1.3899 .
